data_7707237
loop_
_publ_author_name
'Protchenko, Andrey V.'
'Fuentes, M \'Angeles'
'Hicks, Jamie'
'McManus, Caitil\'in'
'Tirfoin, R\'emi'
'Aldridge, Simon'

_publ_section_title
;
 Reactions of a diborylstannylene with CO<sub>2</sub> and N<sub>2</sub>O:
 diboration of carbon dioxide by a main group bis(boryl) complex.
;
_journal_issue 26
_journal_name_full 'Dalton transactions (Cambridge, England : 2003)'
_journal_page_first 9059
_journal_page_last 9067
_journal_paper_doi 10.1039/d1dt01216a
_journal_volume 50
_journal_year 2021
_chemical_formula_moiety 'C61 H82 B2 N6 O4 Sn, 0.5(C6 H14)'
_chemical_formula_sum 'C64 H89 B2 N6 O4 Sn'
_chemical_formula_weight 1146.72
_space_group_crystal_system monoclinic
_space_group_IT_number 14
_space_group_name_Hall '-P 2ybc'
_space_group_name_H-M_alt 'P 1 21/c 1'
_atom_sites_solution_hydrogens geom
_audit_creation_method SHELXL-2018/3
_audit_update_record
;
2021-04-13 deposited with the CCDC.	2021-04-27 downloaded from the CCDC.
;
_cell_angle_alpha 90
_cell_angle_beta 97.8870(10)
_cell_angle_gamma 90
_cell_formula_units_Z 4
_cell_length_a 9.95610(10)
_cell_length_b 22.1784(3)
_cell_length_c 29.1176(3)
_cell_measurement_reflns_used 13371
_cell_measurement_temperature 150(2)
_cell_measurement_theta_max 76.4440
_cell_measurement_theta_min 2.5090
_cell_volume 6368.65(13)
_computing_cell_refinement 'CrysAlisPro 1.171.39.46e (Rigaku OD, 2018)'
_computing_data_collection 'CrysAlisPro 1.171.39.46e (Rigaku OD, 2018)'
_computing_data_reduction 'CrysAlisPro 1.171.39.46e (Rigaku OD, 2018)'
_computing_structure_refinement 'SHELXL-2018/3 (Sheldrick, 2018)'
_computing_structure_solution 'SHELXT 2018/2 (Sheldrick, 2018)'
_diffrn_ambient_temperature 150(2)
_diffrn_detector_area_resol_mean 10.5035
_diffrn_measured_fraction_theta_full 0.999
_diffrn_measured_fraction_theta_max 0.984
_diffrn_measurement_device_type 'SuperNova, Dual, Cu at home/near, Atlas'
_diffrn_measurement_method '\w scans'
_diffrn_radiation_type CuK\a
_diffrn_radiation_wavelength 1.54184
_diffrn_reflns_av_R_equivalents 0.0431
_diffrn_reflns_av_unetI/netI 0.0515
_diffrn_reflns_Laue_measured_fraction_full 0.999
_diffrn_reflns_Laue_measured_fraction_max 0.984
_diffrn_reflns_limit_h_max 12
_diffrn_reflns_limit_h_min -12
_diffrn_reflns_limit_k_max 27
_diffrn_reflns_limit_k_min -27
_diffrn_reflns_limit_l_max 36
_diffrn_reflns_limit_l_min -28
_diffrn_reflns_number 30883
_diffrn_reflns_point_group_measured_fraction_full 0.999
_diffrn_reflns_point_group_measured_fraction_max 0.984
_diffrn_reflns_theta_full 67.684
_diffrn_reflns_theta_max 76.702
_diffrn_reflns_theta_min 2.513
_diffrn_source 'micro-focus sealed X-ray tube'
_exptl_absorpt_coefficient_mu 3.564
_exptl_absorpt_correction_T_max 1.00000
_exptl_absorpt_correction_T_min 0.38806
_exptl_absorpt_correction_type multi-scan
_exptl_absorpt_process_details
;
CrysAlisPro 1.171.39.46e (Rigaku Oxford Diffraction, 2018)
Empirical absorption correction using spherical harmonics,
 implemented in SCALE3 ABSPACK scaling algorithm.
;
_exptl_crystal_colour colourless
_exptl_crystal_density_diffrn 1.196
_exptl_crystal_description block
_exptl_crystal_F_000 2428
_exptl_crystal_size_max 0.220
_exptl_crystal_size_mid 0.140
_exptl_crystal_size_min 0.070
_refine_diff_density_max 0.907
_refine_diff_density_min -1.441
_refine_diff_density_rms 0.073
_refine_ls_extinction_method none
_refine_ls_goodness_of_fit_ref 1.025
_refine_ls_hydrogen_treatment constr
_refine_ls_matrix_type full
_refine_ls_number_parameters 782
_refine_ls_number_reflns 13211
_refine_ls_number_restraints 170
_refine_ls_restrained_S_all 1.033
_refine_ls_R_factor_all 0.0506
_refine_ls_R_factor_gt 0.0419
_refine_ls_shift/su_max 0.003
_refine_ls_shift/su_mean 0.000
_refine_ls_structure_factor_coef Fsqd
_refine_ls_weighting_details 'w=1/[\s^2^(Fo^2^)+(0.0638P)^2^+1.4266P] where P=(Fo^2^+2Fc^2^)/3'
_refine_ls_weighting_scheme calc
_refine_ls_wR_factor_gt 0.1084
_refine_ls_wR_factor_ref 0.1156
_reflns_Friedel_coverage 0.000
_reflns_number_gt 11243
_reflns_number_total 13211
_reflns_threshold_expression 'I > 2\s(I)'
_cod_data_source_file d1dt01216a2.cif
_cod_data_source_block 4DMAP
_cod_depositor_comments 'Adding full bibliography for 7707232--7707239.cif.'
_cod_original_sg_symbol_H-M 'P 21/c'
_cod_database_code 7707237
_shelx_shelxl_version_number 2018/3
_shelx_space_group_comment
;
The symmetry employed for this shelxl refinement is uniquely defined
by the following loop, which should always be used as a source of
symmetry information in preference to the above space-group names.
They are only intended as comments.
;
_shelx_estimated_absorpt_t_min 0.508
_shelx_estimated_absorpt_t_max 0.788

loop_
_space_group_symop_operation_xyz
'x, y, z'
'-x, y+1/2, -z+1/2'
'-x, -y, -z'
'x, -y-1/2, z-1/2'

loop_
_atom_site_label
_atom_site_type_symbol
_atom_site_fract_x
_atom_site_fract_y
_atom_site_fract_z
_atom_site_U_iso_or_equiv
_atom_site_adp_type
_atom_site_occupancy
_atom_site_site_symmetry_order
_atom_site_calc_flag
_atom_site_refinement_flags_posn
_atom_site_refinement_flags_adp
_atom_site_refinement_flags_occupancy
_atom_site_disorder_assembly
_atom_site_disorder_group
Sn1 Sn 0.52098(2) 0.70268(2) 0.28581(2) 0.02718(6) Uani 1 1 d . . . . .
O1 O 0.4783(2) 0.70644(9) 0.19177(6) 0.0370(4) Uani 1 1 d . . . . .
O2 O 0.66992(19) 0.70391(8) 0.23975(6) 0.0336(4) Uani 1 1 d . . . . .
O3 O 0.6745(2) 0.73894(8) 0.33720(6) 0.0332(4) Uani 1 1 d . . . . .
O4 O 0.7146(2) 0.64082(9) 0.34027(7) 0.0431(5) Uani 1 1 d . . . . .
N1 N 0.6793(2) 0.75728(10) 0.12277(7) 0.0303(4) Uani 1 1 d . . . . .
N2 N 0.7620(2) 0.66258(9) 0.13618(7) 0.0303(4) Uani 1 1 d . . . . .
N3 N 0.8971(2) 0.65862(9) 0.43488(7) 0.0293(4) Uani 1 1 d . . . . .
N4 N 0.8758(3) 0.75947(9) 0.42459(8) 0.0356(5) Uani 1 1 d . . . . .
N5 N 0.4786(2) 0.80255(9) 0.26967(7) 0.0299(4) Uani 1 1 d . . . . .
N6 N 0.3811(3) 0.97688(10) 0.22070(8) 0.0393(5) Uani 1 1 d . . . . .
C1 C 0.6040(3) 0.70570(10) 0.19810(8) 0.0274(5) Uani 1 1 d . . . . .
C2 C 0.7507(3) 0.73999(12) 0.08662(9) 0.0363(6) Uani 1 1 d . . . . .
H2 H 0.762788 0.764240 0.060607 0.044 Uiso 1 1 calc R U . . .
C3 C 0.7994(3) 0.68403(13) 0.09438(9) 0.0370(6) Uani 1 1 d . . . . .
H3 H 0.850905 0.662345 0.074727 0.044 Uiso 1 1 calc R U . . .
C4 C 0.6232(3) 0.81627(11) 0.12588(8) 0.0304(5) Uani 1 1 d . . . . .
C5 C 0.7018(3) 0.86056(12) 0.15184(9) 0.0340(5) Uani 1 1 d . . . . .
C6 C 0.6483(4) 0.91843(13) 0.15185(10) 0.0438(7) Uani 1 1 d . . . . .
H6 H 0.699832 0.949436 0.168482 0.053 Uiso 1 1 calc R U . . .
C7 C 0.5223(4) 0.93187(14) 0.12832(11) 0.0492(8) Uani 1 1 d . . . . .
H7 H 0.489291 0.972062 0.128113 0.059 Uiso 1 1 calc R U . . .
C8 C 0.4446(3) 0.88769(16) 0.10527(11) 0.0481(7) Uani 1 1 d . . . . .
H8 H 0.356455 0.897348 0.090232 0.058 Uiso 1 1 calc R U . . .
C9 C 0.4924(3) 0.82836(14) 0.10336(9) 0.0384(6) Uani 1 1 d . . . . .
C10 C 0.4045(3) 0.77977(17) 0.07804(11) 0.0495(7) Uani 1 1 d . . . . .
H10 H 0.452449 0.740362 0.084093 0.059 Uiso 1 1 calc R U . . .
C11 C 0.2670(4) 0.7749(2) 0.09584(15) 0.0693(11) Uani 1 1 d . . . . .
H11A H 0.281415 0.768649 0.129469 0.104 Uiso 1 1 calc R U . . .
H11B H 0.216180 0.740814 0.080768 0.104 Uiso 1 1 calc R U . . .
H11C H 0.215626 0.812218 0.088661 0.104 Uiso 1 1 calc R U . . .
C12 C 0.3858(5) 0.7908(2) 0.02580(14) 0.0814(15) Uani 1 1 d . . . . .
H12A H 0.333845 0.827990 0.018720 0.122 Uiso 1 1 calc R U . . .
H12B H 0.336848 0.756823 0.009847 0.122 Uiso 1 1 calc R U . . .
H12C H 0.474832 0.794775 0.015311 0.122 Uiso 1 1 calc R U . . .
C13 C 0.8395(3) 0.84551(13) 0.17863(10) 0.0440(7) Uani 1 1 d . . . . .
H13 H 0.832650 0.804201 0.191889 0.053 Uiso 1 1 calc R U . . .
C14 C 0.8822(4) 0.8884(2) 0.21938(13) 0.0673(11) Uani 1 1 d . . . . .
H14A H 0.898328 0.928704 0.207463 0.101 Uiso 1 1 calc R U . . .
H14B H 0.965556 0.873421 0.237621 0.101 Uiso 1 1 calc R U . . .
H14C H 0.810000 0.890467 0.239062 0.101 Uiso 1 1 calc R U . . .
C15 C 0.9519(4) 0.84365(18) 0.14785(13) 0.0581(8) Uani 1 1 d . . . . .
H15A H 0.923864 0.817834 0.120925 0.087 Uiso 1 1 calc R U . . .
H15B H 1.034846 0.827396 0.165563 0.087 Uiso 1 1 calc R U . . .
H15C H 0.969273 0.884531 0.137315 0.087 Uiso 1 1 calc R U . . .
C16 C 0.7969(3) 0.60423(11) 0.15500(9) 0.0320(5) Uani 1 1 d . . . . .
C17 C 0.7037(3) 0.55739(12) 0.14616(9) 0.0346(5) Uani 1 1 d . . . . .
C18 C 0.7327(3) 0.50288(13) 0.16987(11) 0.0444(7) Uani 1 1 d . . . . .
H18 H 0.669679 0.470540 0.165430 0.053 Uiso 1 1 calc R U . . .
C19 C 0.8524(4) 0.49587(15) 0.19966(11) 0.0510(8) Uani 1 1 d . . . . .
H19 H 0.869160 0.459426 0.216620 0.061 Uiso 1 1 calc R U . . .
C20 C 0.9470(4) 0.54113(17) 0.20489(12) 0.0533(8) Uani 1 1 d . . . . .
H20 H 1.030656 0.534750 0.224235 0.064 Uiso 1 1 calc R U . . .
C21 C 0.9229(3) 0.59631(15) 0.18239(11) 0.0439(6) Uani 1 1 d . . . . .
C22 C 1.019(2) 0.6391(13) 0.1875(13) 0.064(2) Uani 0.28(3) 1 d D U P A 1
H22 H 0.976888 0.663623 0.160367 0.077 Uiso 0.28(3) 1 calc R U P A 1
C22A C 1.0321(9) 0.6489(4) 0.1864(4) 0.0585(14) Uani 0.72(3) 1 d D U P A 2
H22A H 1.014744 0.676611 0.159088 0.070 Uiso 0.72(3) 1 calc R U P A 2
C23 C 1.155(2) 0.6312(11) 0.1696(11) 0.071(3) Uani 0.28(3) 1 d D U P A 1
H23A H 1.212176 0.666343 0.178310 0.107 Uiso 0.28(3) 1 calc R U P A 1
H23B H 1.139768 0.627276 0.135749 0.107 Uiso 0.28(3) 1 calc R U P A 1
H23C H 1.199577 0.594771 0.183247 0.107 Uiso 0.28(3) 1 calc R U P A 1
C23A C 1.1746(8) 0.6217(5) 0.1897(5) 0.076(2) Uani 0.72(3) 1 d D U P A 2
H23D H 1.240721 0.653869 0.187376 0.113 Uiso 0.72(3) 1 calc R U P A 2
H23E H 1.177565 0.592808 0.164411 0.113 Uiso 0.72(3) 1 calc R U P A 2
H23F H 1.196486 0.600953 0.219532 0.113 Uiso 0.72(3) 1 calc R U P A 2
C24 C 1.026(3) 0.6910(12) 0.2219(10) 0.062(3) Uani 0.28(3) 1 d D U P A 1
H24A H 0.934144 0.706282 0.223559 0.093 Uiso 0.28(3) 1 calc R U P A 1
H24B H 1.081731 0.723472 0.211759 0.093 Uiso 0.28(3) 1 calc R U P A 1
H24C H 1.065995 0.676803 0.252599 0.093 Uiso 0.28(3) 1 calc R U P A 1
C24A C 1.0163(13) 0.6824(6) 0.2309(4) 0.077(3) Uani 0.72(3) 1 d D U P A 2
H24D H 1.034359 0.654753 0.257290 0.116 Uiso 0.72(3) 1 calc R U P A 2
H24E H 0.923574 0.697983 0.229101 0.116 Uiso 0.72(3) 1 calc R U P A 2
H24F H 1.080629 0.716039 0.235046 0.116 Uiso 0.72(3) 1 calc R U P A 2
C25 C 0.5767(3) 0.56340(13) 0.11147(10) 0.0412(6) Uani 1 1 d . . . . .
H25 H 0.578613 0.604080 0.096762 0.049 Uiso 1 1 calc R U . . .
C26 C 0.4476(3) 0.55963(17) 0.13421(12) 0.0522(8) Uani 1 1 d . . . . .
H26A H 0.442662 0.520050 0.148842 0.078 Uiso 1 1 calc R U . . .
H26B H 0.368413 0.565176 0.110617 0.078 Uiso 1 1 calc R U . . .
H26C H 0.448958 0.591255 0.157778 0.078 Uiso 1 1 calc R U . . .
C27 C 0.5759(4) 0.51614(16) 0.07298(12) 0.0554(8) Uani 1 1 d . . . . .
H27A H 0.658787 0.520012 0.058547 0.083 Uiso 1 1 calc R U . . .
H27B H 0.496663 0.522512 0.049535 0.083 Uiso 1 1 calc R U . . .
H27C H 0.571714 0.475695 0.086267 0.083 Uiso 1 1 calc R U . . .
C28 C 0.7364(3) 0.69191(11) 0.35691(8) 0.0293(5) Uani 1 1 d . . . . .
C29 C 0.9699(3) 0.68799(13) 0.47293(10) 0.0415(7) Uani 1 1 d . . . . .
H29 H 1.019996 0.668690 0.498952 0.050 Uiso 1 1 calc R U . . .
C30 C 0.9575(3) 0.74791(13) 0.46678(10) 0.0469(8) Uani 1 1 d . . . . .
H30 H 0.997894 0.777698 0.487716 0.056 Uiso 1 1 calc R U . . .
C31 C 0.8984(3) 0.59387(10) 0.43249(8) 0.0277(5) Uani 1 1 d . . . . .
C32 C 0.9938(3) 0.56558(11) 0.40848(9) 0.0323(5) Uani 1 1 d . . . . .
C33 C 1.0003(3) 0.50288(12) 0.40983(10) 0.0372(6) Uani 1 1 d . . . . .
H33 H 1.064364 0.482455 0.394093 0.045 Uiso 1 1 calc R U . . .
C34 C 0.9142(3) 0.46982(12) 0.43390(10) 0.0394(6) Uani 1 1 d . . . . .
H34 H 0.921010 0.427108 0.434967 0.047 Uiso 1 1 calc R U . . .
C35 C 0.8184(3) 0.49871(12) 0.45638(9) 0.0374(6) Uani 1 1 d . . . . .
H35 H 0.759158 0.475639 0.472405 0.045 Uiso 1 1 calc R U . . .
C36 C 0.8082(3) 0.56149(12) 0.45562(8) 0.0321(5) Uani 1 1 d . . . . .
C37 C 0.6993(3) 0.59274(13) 0.47859(9) 0.0385(6) Uani 1 1 d D U . . .
H37 H 0.724254 0.636440 0.479811 0.046 Uiso 1 1 calc R U . B 1
C38 C 0.6916(17) 0.5747(9) 0.5281(3) 0.057(3) Uani 0.48(3) 1 d D U P C 1
H38A H 0.622002 0.598796 0.540310 0.086 Uiso 0.48(3) 1 calc R U P C 1
H38B H 0.779616 0.581661 0.546889 0.086 Uiso 0.48(3) 1 calc R U P C 1
H38C H 0.668127 0.531841 0.529214 0.086 Uiso 0.48(3) 1 calc R U P C 1
C38A C 0.7303(13) 0.5852(7) 0.5309(2) 0.048(2) Uani 0.52(3) 1 d D U P C 2
H38D H 0.729362 0.542208 0.538777 0.072 Uiso 0.52(3) 1 calc R U P C 2
H38E H 0.661458 0.606338 0.545874 0.072 Uiso 0.52(3) 1 calc R U P C 2
H38F H 0.819890 0.602074 0.541871 0.072 Uiso 0.52(3) 1 calc R U P C 2
C39 C 0.5637(9) 0.5892(8) 0.4482(4) 0.061(3) Uani 0.48(3) 1 d D U P C 1
H39A H 0.534588 0.547037 0.444966 0.091 Uiso 0.48(3) 1 calc R U P C 1
H39B H 0.572071 0.605836 0.417506 0.091 Uiso 0.48(3) 1 calc R U P C 1
H39C H 0.496396 0.612514 0.462308 0.091 Uiso 0.48(3) 1 calc R U P C 1
C39A C 0.5595(7) 0.5660(7) 0.4611(5) 0.060(2) Uani 0.52(3) 1 d D U P C 2
H39D H 0.539348 0.571812 0.427460 0.090 Uiso 0.52(3) 1 calc R U P C 2
H39E H 0.490309 0.586185 0.476394 0.090 Uiso 0.52(3) 1 calc R U P C 2
H39F H 0.559730 0.522746 0.468120 0.090 Uiso 0.52(3) 1 calc R U P C 2
C40 C 1.0893(3) 0.60111(13) 0.38236(10) 0.0410(6) Uani 1 1 d D U . . .
H40 H 1.063304 0.644661 0.382400 0.049 Uiso 1 1 calc R U . D 1
C41 C 1.2361(6) 0.5945(5) 0.4064(3) 0.065(2) Uani 0.569(12) 1 d D U P E 1
H41A H 1.241784 0.607789 0.438673 0.098 Uiso 0.569(12) 1 calc R U P E 1
H41B H 1.296283 0.619279 0.390207 0.098 Uiso 0.569(12) 1 calc R U P E 1
H41C H 1.263814 0.552131 0.405533 0.098 Uiso 0.569(12) 1 calc R U P E 1
C41A C 1.2057(9) 0.6285(6) 0.4154(3) 0.065(2) Uani 0.431(12) 1 d D U P E 2
H41D H 1.169108 0.650353 0.440185 0.098 Uiso 0.431(12) 1 calc R U P E 2
H41E H 1.266092 0.596361 0.428907 0.098 Uiso 0.431(12) 1 calc R U P E 2
H41F H 1.256736 0.656513 0.398276 0.098 Uiso 0.431(12) 1 calc R U P E 2
C42 C 1.0819(9) 0.5798(4) 0.33205(19) 0.0571(18) Uani 0.569(12) 1 d D U P E 1
H42A H 1.114404 0.538083 0.331541 0.086 Uiso 0.569(12) 1 calc R U P E 1
H42B H 1.138800 0.605757 0.315497 0.086 Uiso 0.569(12) 1 calc R U P E 1
H42C H 0.987825 0.581769 0.316909 0.086 Uiso 0.569(12) 1 calc R U P E 1
C42A C 1.1428(14) 0.5670(5) 0.3436(4) 0.068(3) Uani 0.431(12) 1 d D U P E 2
H42D H 1.211970 0.538121 0.356802 0.102 Uiso 0.431(12) 1 calc R U P E 2
H42E H 1.182991 0.595542 0.323638 0.102 Uiso 0.431(12) 1 calc R U P E 2
H42F H 1.068175 0.545370 0.325189 0.102 Uiso 0.431(12) 1 calc R U P E 2
C43 C 0.8565(3) 0.81993(12) 0.40712(10) 0.0394(6) Uani 1 1 d . . . . .
C44 C 0.7505(3) 0.85437(13) 0.41982(10) 0.0434(7) Uani 1 1 d . . . . .
C45 C 0.7343(4) 0.91272(14) 0.40118(12) 0.0514(8) Uani 1 1 d . . . . .
H45 H 0.662191 0.937200 0.408743 0.062 Uiso 1 1 calc R U . . .
C46 C 0.8198(4) 0.93525(14) 0.37239(14) 0.0581(9) Uani 1 1 d . . . . .
H46 H 0.805921 0.974722 0.359979 0.070 Uiso 1 1 calc R U . . .
C47 C 0.9253(4) 0.90105(15) 0.36143(15) 0.0600(9) Uani 1 1 d . . . . .
H47 H 0.985075 0.917376 0.341871 0.072 Uiso 1 1 calc R U . . .
C48 C 0.9466(3) 0.84226(14) 0.37863(13) 0.0490(7) Uani 1 1 d . . . . .
C49 C 1.0649(4) 0.80473(17) 0.36643(17) 0.0659(11) Uani 1 1 d . . . . .
H49 H 1.085837 0.773738 0.391334 0.079 Uiso 1 1 calc R U . . .
C50 C 1.1935(5) 0.8419(3) 0.3651(3) 0.147(3) Uani 1 1 d . . . . .
H50A H 1.269110 0.814989 0.361163 0.220 Uiso 1 1 calc R U . . .
H50B H 1.214669 0.864335 0.394217 0.220 Uiso 1 1 calc R U . . .
H50C H 1.179261 0.870327 0.339114 0.220 Uiso 1 1 calc R U . . .
C51 C 1.0305(6) 0.7722(3) 0.32217(19) 0.0936(16) Uani 1 1 d . . . . .
H51A H 1.002393 0.801159 0.297290 0.140 Uiso 1 1 calc R U . . .
H51B H 0.956262 0.743922 0.324723 0.140 Uiso 1 1 calc R U . . .
H51C H 1.110141 0.749864 0.315091 0.140 Uiso 1 1 calc R U . . .
C52 C 0.6534(4) 0.82945(16) 0.45069(12) 0.0561(9) Uani 1 1 d . . . . .
H52 H 0.695932 0.792990 0.466867 0.067 Uiso 1 1 calc R U . . .
C53 C 0.6225(6) 0.8744(2) 0.48739(12) 0.0811(15) Uani 1 1 d . . . . .
H53A H 0.707663 0.890586 0.503644 0.122 Uiso 1 1 calc R U . . .
H53B H 0.572414 0.854163 0.509655 0.122 Uiso 1 1 calc R U . . .
H53C H 0.567645 0.907527 0.472472 0.122 Uiso 1 1 calc R U . . .
C54 C 0.5221(5) 0.8104(3) 0.42202(18) 0.0919(17) Uani 1 1 d . . . . .
H54A H 0.483510 0.844589 0.403370 0.138 Uiso 1 1 calc R U . . .
H54B H 0.457931 0.797088 0.442624 0.138 Uiso 1 1 calc R U . . .
H54C H 0.539728 0.777161 0.401486 0.138 Uiso 1 1 calc R U . . .
C55 C 0.5561(3) 0.85008(12) 0.28445(9) 0.0331(5) Uani 1 1 d . . . . .
H55 H 0.635272 0.843036 0.305941 0.040 Uiso 1 1 calc R U . . .
C56 C 0.5275(3) 0.90833(12) 0.27033(9) 0.0357(6) Uani 1 1 d . . . . .
H56 H 0.585269 0.940240 0.282567 0.043 Uiso 1 1 calc R U . . .
C57 C 0.4123(3) 0.92093(11) 0.23761(8) 0.0323(5) Uani 1 1 d . . . . .
C58 C 0.3292(3) 0.87097(12) 0.22346(9) 0.0357(5) Uani 1 1 d . . . . .
H58 H 0.247975 0.876468 0.202605 0.043 Uiso 1 1 calc R U . . .
C59 C 0.3654(3) 0.81452(12) 0.23973(10) 0.0342(5) Uani 1 1 d . . . . .
H59 H 0.307613 0.781771 0.229366 0.041 Uiso 1 1 calc R U . . .
C60 C 0.4692(4) 1.02791(14) 0.23365(12) 0.0569(9) Uani 1 1 d . . . . .
H60A H 0.467478 1.037572 0.266408 0.085 Uiso 1 1 calc R U . . .
H60B H 0.437548 1.062821 0.214525 0.085 Uiso 1 1 calc R U . . .
H60C H 0.561992 1.017845 0.228769 0.085 Uiso 1 1 calc R U . . .
C61 C 0.2582(3) 0.98765(14) 0.18790(11) 0.0469(7) Uani 1 1 d . . . . .
H61A H 0.258830 0.961646 0.160721 0.070 Uiso 1 1 calc R U . . .
H61B H 0.255373 1.029985 0.178160 0.070 Uiso 1 1 calc R U . . .
H61C H 0.178216 0.978543 0.202869 0.070 Uiso 1 1 calc R U . . .
C64 C 0.9298(16) 1.0155(6) 0.5129(6) 0.130(4) Uiso 0.5 1 d D U P F -1
H64A H 0.845368 0.991966 0.504884 0.156 Uiso 0.5 1 calc R U P F -1
H64B H 0.940648 1.023521 0.546622 0.156 Uiso 0.5 1 calc R U P F -1
C66 C 1.0723(17) 0.9251(7) 0.5365(5) 0.147(4) Uiso 0.5 1 d D U P F -1
H66A H 0.988320 0.901071 0.536035 0.177 Uiso 0.5 1 calc R U P F -1
H66B H 1.098533 0.940614 0.568355 0.177 Uiso 0.5 1 calc R U P F -1
C62 C 0.7887(15) 1.1081(7) 0.4993(6) 0.130(5) Uiso 0.5 1 d D U P F -1
H62A H 0.710167 1.081049 0.495077 0.195 Uiso 0.5 1 calc R U P F -1
H62B H 0.771123 1.142871 0.478517 0.195 Uiso 0.5 1 calc R U P F -1
H62C H 0.804526 1.122079 0.531484 0.195 Uiso 0.5 1 calc R U P F -1
B1 B 0.6841(3) 0.70807(12) 0.15444(9) 0.0279(5) Uani 1 1 d . . . . .
B2 B 0.8351(3) 0.70322(12) 0.40377(9) 0.0284(5) Uani 1 1 d . . . . .
C63 C 0.9138(15) 1.0744(6) 0.4879(6) 0.140(4) Uiso 0.5 1 d D U P F -1
H63A H 0.905183 1.067201 0.454058 0.168 Uiso 0.5 1 calc R U P F -1
H63B H 0.995492 1.099432 0.496890 0.168 Uiso 0.5 1 calc R U P F -1
C65 C 1.0472(16) 0.9778(6) 0.5025(5) 0.116(3) Uiso 0.5 1 d D U P F -1
H65A H 1.129711 1.003155 0.504582 0.139 Uiso 0.5 1 calc R U P F -1
H65B H 1.028169 0.962020 0.470428 0.139 Uiso 0.5 1 calc R U P F -1
C67 C 1.1863(16) 0.8853(7) 0.5224(6) 0.137(5) Uiso 0.5 1 d D U P F -1
H67A H 1.177100 0.882620 0.488530 0.205 Uiso 0.5 1 calc R U P F -1
H67B H 1.179991 0.844843 0.535482 0.205 Uiso 0.5 1 calc R U P F -1
H67C H 1.274382 0.903063 0.534236 0.205 Uiso 0.5 1 calc R U P F -1

loop_
_atom_site_aniso_label
_atom_site_aniso_U_11
_atom_site_aniso_U_22
_atom_site_aniso_U_33
_atom_site_aniso_U_23
_atom_site_aniso_U_13
_atom_site_aniso_U_12
Sn1 0.03226(10) 0.02016(9) 0.02909(9) 0.00216(5) 0.00406(6) 0.00062(6)
O1 0.0319(10) 0.0462(11) 0.0330(9) -0.0018(8) 0.0045(7) -0.0014(8)
O2 0.0309(9) 0.0399(10) 0.0297(8) 0.0003(7) 0.0030(7) 0.0040(7)
O3 0.0443(11) 0.0237(8) 0.0297(8) 0.0043(6) -0.0024(7) 0.0065(7)
O4 0.0593(13) 0.0259(9) 0.0391(9) -0.0047(7) -0.0107(9) 0.0069(9)
N1 0.0350(11) 0.0261(10) 0.0303(9) 0.0006(8) 0.0065(8) 0.0000(9)
N2 0.0330(11) 0.0225(9) 0.0366(10) -0.0038(8) 0.0092(9) -0.0021(8)
N3 0.0352(11) 0.0186(9) 0.0321(10) 0.0003(8) -0.0023(8) 0.0051(8)
N4 0.0438(13) 0.0196(10) 0.0398(11) 0.0004(8) -0.0075(10) 0.0052(9)
N5 0.0338(11) 0.0212(9) 0.0340(10) 0.0008(7) 0.0023(9) 0.0053(8)
N6 0.0504(14) 0.0254(10) 0.0410(11) 0.0034(9) 0.0019(10) 0.0069(10)
C1 0.0347(13) 0.0184(10) 0.0297(11) -0.0009(8) 0.0064(10) -0.0009(9)
C2 0.0468(16) 0.0320(13) 0.0319(12) -0.0012(10) 0.0120(11) -0.0045(11)
C3 0.0442(15) 0.0313(13) 0.0381(13) -0.0063(10) 0.0152(12) -0.0037(11)
C4 0.0374(13) 0.0258(11) 0.0292(11) 0.0050(9) 0.0088(10) 0.0019(10)
C5 0.0435(15) 0.0262(12) 0.0329(11) 0.0050(9) 0.0078(11) -0.0026(11)
C6 0.064(2) 0.0272(13) 0.0428(14) 0.0021(11) 0.0154(14) -0.0006(13)
C7 0.067(2) 0.0337(14) 0.0516(16) 0.0109(12) 0.0229(15) 0.0164(14)
C8 0.0456(17) 0.0500(18) 0.0500(16) 0.0177(14) 0.0120(13) 0.0157(14)
C9 0.0399(15) 0.0394(14) 0.0361(12) 0.0078(11) 0.0060(11) 0.0025(12)
C10 0.0399(16) 0.0565(19) 0.0494(17) 0.0029(14) -0.0033(13) -0.0040(15)
C11 0.050(2) 0.088(3) 0.069(2) 0.010(2) 0.0039(18) -0.015(2)
C12 0.082(3) 0.110(4) 0.048(2) -0.003(2) -0.005(2) -0.034(3)
C13 0.0480(17) 0.0310(13) 0.0496(15) 0.0067(12) -0.0053(13) -0.0109(12)
C14 0.066(2) 0.076(3) 0.0563(19) -0.0115(19) -0.0046(17) -0.022(2)
C15 0.0475(19) 0.054(2) 0.071(2) -0.0074(17) 0.0012(16) -0.0034(16)
C16 0.0357(13) 0.0250(11) 0.0369(12) -0.0028(9) 0.0103(10) 0.0044(10)
C17 0.0390(14) 0.0264(12) 0.0404(13) 0.0010(10) 0.0123(11) 0.0013(10)
C18 0.0540(18) 0.0283(13) 0.0543(16) 0.0067(12) 0.0200(14) 0.0027(12)
C19 0.062(2) 0.0429(16) 0.0514(16) 0.0127(13) 0.0184(15) 0.0233(15)
C20 0.0468(18) 0.057(2) 0.0553(17) 0.0016(15) 0.0027(14) 0.0194(16)
C21 0.0355(15) 0.0449(16) 0.0512(15) -0.0045(13) 0.0058(12) 0.0066(12)
C22 0.041(4) 0.059(4) 0.091(4) -0.011(4) 0.002(4) -0.006(3)
C22A 0.037(2) 0.052(3) 0.085(3) -0.007(3) 0.001(2) -0.010(2)
C23 0.044(5) 0.070(6) 0.098(6) -0.002(6) 0.007(6) -0.005(5)
C23A 0.041(3) 0.081(4) 0.104(5) -0.019(4) 0.009(3) 0.002(3)
C24 0.049(5) 0.050(5) 0.086(6) -0.008(5) 0.009(5) -0.009(5)
C24A 0.061(4) 0.063(4) 0.107(5) -0.026(4) 0.008(4) -0.008(3)
C25 0.0462(17) 0.0276(12) 0.0490(15) -0.0005(11) 0.0041(13) -0.0076(12)
C26 0.0413(17) 0.0508(18) 0.0635(19) -0.0106(15) 0.0030(15) -0.0072(14)
C27 0.070(2) 0.0477(18) 0.0498(16) -0.0090(14) 0.0125(16) -0.0152(17)
C28 0.0355(13) 0.0260(11) 0.0248(10) 0.0006(9) -0.0019(9) 0.0017(10)
C29 0.0479(17) 0.0278(12) 0.0427(14) -0.0014(11) -0.0160(12) 0.0046(12)
C30 0.060(2) 0.0264(13) 0.0461(15) -0.0058(11) -0.0203(14) 0.0027(13)
C31 0.0331(13) 0.0179(10) 0.0298(10) 0.0014(8) -0.0039(9) 0.0050(9)
C32 0.0327(13) 0.0252(12) 0.0374(12) -0.0001(9) -0.0007(10) 0.0041(10)
C33 0.0412(15) 0.0255(12) 0.0444(13) -0.0017(10) 0.0039(11) 0.0083(11)
C34 0.0483(17) 0.0215(11) 0.0467(14) 0.0023(10) 0.0001(12) 0.0025(11)
C35 0.0436(15) 0.0266(12) 0.0417(13) 0.0040(10) 0.0043(12) -0.0017(11)
C36 0.0358(13) 0.0294(12) 0.0297(11) -0.0001(9) -0.0002(10) 0.0038(10)
C37 0.0370(14) 0.0393(14) 0.0393(13) -0.0024(11) 0.0051(11) 0.0066(11)
C38 0.050(6) 0.071(6) 0.052(4) 0.004(4) 0.014(3) 0.008(5)
C38A 0.042(5) 0.064(5) 0.038(3) -0.006(3) 0.009(3) 0.015(4)
C39 0.045(4) 0.074(6) 0.060(5) -0.008(4) -0.003(3) 0.019(4)
C39A 0.039(3) 0.066(5) 0.073(5) -0.020(4) 0.000(3) 0.008(3)
C40 0.0380(15) 0.0345(13) 0.0522(15) 0.0038(12) 0.0119(12) 0.0028(11)
C41 0.038(3) 0.079(5) 0.077(4) 0.021(4) 0.005(3) -0.012(3)
C41A 0.042(4) 0.075(5) 0.078(5) 0.005(4) 0.004(4) -0.010(4)
C42 0.063(4) 0.059(4) 0.052(3) 0.008(3) 0.019(3) -0.009(3)
C42A 0.070(6) 0.063(5) 0.075(5) -0.004(4) 0.027(4) -0.002(5)
C43 0.0457(16) 0.0196(11) 0.0482(14) -0.0009(10) -0.0099(12) 0.0058(11)
C44 0.0519(18) 0.0268(13) 0.0486(15) -0.0007(11) -0.0038(13) 0.0060(12)
C45 0.057(2) 0.0280(14) 0.067(2) 0.0011(13) 0.0006(16) 0.0129(13)
C46 0.060(2) 0.0241(13) 0.086(2) 0.0136(15) -0.0040(18) 0.0034(14)
C47 0.055(2) 0.0328(16) 0.091(3) 0.0178(16) 0.0084(19) 0.0007(14)
C48 0.0469(17) 0.0271(14) 0.071(2) 0.0063(13) 0.0012(15) 0.0031(12)
C49 0.059(2) 0.0440(18) 0.097(3) 0.0165(19) 0.021(2) 0.0141(17)
C50 0.052(3) 0.088(4) 0.302(11) -0.023(6) 0.030(5) 0.002(3)
C51 0.089(4) 0.099(4) 0.100(4) -0.005(3) 0.037(3) 0.014(3)
C52 0.072(2) 0.0402(16) 0.0570(18) 0.0064(14) 0.0144(17) 0.0237(17)
C53 0.139(4) 0.060(2) 0.0442(17) 0.0053(17) 0.013(2) 0.040(3)
C54 0.075(3) 0.128(5) 0.082(3) -0.027(3) 0.042(3) -0.029(3)
C55 0.0377(14) 0.0256(12) 0.0344(12) 0.0002(9) -0.0008(10) 0.0017(10)
C56 0.0428(15) 0.0245(12) 0.0379(12) -0.0016(10) -0.0011(11) -0.0014(11)
C57 0.0418(14) 0.0231(11) 0.0324(11) 0.0016(9) 0.0061(10) 0.0072(10)
C58 0.0327(13) 0.0304(13) 0.0421(13) 0.0024(10) -0.0017(11) 0.0061(10)
C59 0.0299(13) 0.0260(12) 0.0446(13) 0.0016(10) -0.0022(11) 0.0024(10)
C60 0.086(3) 0.0243(13) 0.0557(18) 0.0050(12) -0.0079(18) -0.0040(15)
C61 0.0540(19) 0.0355(14) 0.0499(15) 0.0119(12) 0.0028(14) 0.0164(13)
B1 0.0302(13) 0.0234(12) 0.0302(12) -0.0023(10) 0.0049(10) -0.0020(10)
B2 0.0337(14) 0.0219(12) 0.0285(12) 0.0002(9) 0.0002(11) 0.0040(10)

loop_
_atom_type_symbol
_atom_type_description
_atom_type_scat_dispersion_real
_atom_type_scat_dispersion_imag
_atom_type_scat_source
C C 0.0181 0.0091 'International Tables Vol C Tables 4.2.6.8 and 6.1.1.4'
H H 0.0000 0.0000 'International Tables Vol C Tables 4.2.6.8 and 6.1.1.4'
B B 0.0090 0.0039 'International Tables Vol C Tables 4.2.6.8 and 6.1.1.4'
N N 0.0311 0.0180 'International Tables Vol C Tables 4.2.6.8 and 6.1.1.4'
O O 0.0492 0.0322 'International Tables Vol C Tables 4.2.6.8 and 6.1.1.4'
Sn Sn 0.0259 5.4591 'International Tables Vol C Tables 4.2.6.8 and 6.1.1.4'

loop_
_geom_angle_atom_site_label_1
_geom_angle_atom_site_label_2
_geom_angle_atom_site_label_3
_geom_angle
_geom_angle_site_symmetry_1
_geom_angle_site_symmetry_3
_geom_angle_publ_flag
O2 Sn1 O3 86.76(7) . . ?
O2 Sn1 N5 89.03(7) . . ?
O3 Sn1 N5 82.77(7) . . ?
C1 O2 Sn1 106.38(16) . . ?
C28 O3 Sn1 104.83(15) . . ?
C2 N1 B1 107.5(2) . . ?
C2 N1 C4 122.7(2) . . ?
B1 N1 C4 129.6(2) . . ?
C3 N2 B1 107.9(2) . . ?
C3 N2 C16 124.0(2) . . ?
B1 N2 C16 128.0(2) . . ?
C29 N3 B2 108.2(2) . . ?
C29 N3 C31 119.8(2) . . ?
B2 N3 C31 132.0(2) . . ?
C30 N4 B2 108.1(2) . . ?
C30 N4 C43 120.9(2) . . ?
B2 N4 C43 130.7(2) . . ?
C55 N5 C59 116.3(2) . . ?
C55 N5 Sn1 127.73(18) . . ?
C59 N5 Sn1 115.82(17) . . ?
C57 N6 C60 121.3(3) . . ?
C57 N6 C61 121.0(3) . . ?
C60 N6 C61 117.6(2) . . ?
O1 C1 O2 120.7(2) . . ?
O1 C1 B1 119.2(2) . . ?
O2 C1 B1 120.2(2) . . ?
C3 C2 N1 109.6(2) . . ?
C2 C3 N2 109.1(2) . . ?
C9 C4 C5 122.0(3) . . ?
C9 C4 N1 119.5(2) . . ?
C5 C4 N1 118.6(2) . . ?
C6 C5 C4 117.3(3) . . ?
C6 C5 C13 121.5(3) . . ?
C4 C5 C13 121.2(2) . . ?
C7 C6 C5 121.5(3) . . ?
C8 C7 C6 120.3(3) . . ?
C7 C8 C9 121.3(3) . . ?
C4 C9 C8 117.3(3) . . ?
C4 C9 C10 122.0(3) . . ?
C8 C9 C10 120.7(3) . . ?
C9 C10 C12 110.7(3) . . ?
C9 C10 C11 111.6(3) . . ?
C12 C10 C11 110.9(3) . . ?
C5 C13 C15 112.8(3) . . ?
C5 C13 C14 113.3(3) . . ?
C15 C13 C14 108.8(3) . . ?
C17 C16 C21 122.2(3) . . ?
C17 C16 N2 118.9(2) . . ?
C21 C16 N2 118.9(3) . . ?
C16 C17 C18 117.7(3) . . ?
C16 C17 C25 122.2(2) . . ?
C18 C17 C25 120.1(3) . . ?
C19 C18 C17 120.5(3) . . ?
C20 C19 C18 120.5(3) . . ?
C19 C20 C21 121.3(3) . . ?
C22 C21 C20 119.8(17) . . ?
C22 C21 C16 122.8(17) . . ?
C20 C21 C16 117.4(3) . . ?
C20 C21 C22A 122.6(5) . . ?
C16 C21 C22A 120.0(5) . . ?
C21 C22 C24 125(2) . . ?
C21 C22 C23 122.1(17) . . ?
C24 C22 C23 110.4(8) . . ?
C24A C22A C23A 110.0(7) . . ?
C24A C22A C21 105.7(10) . . ?
C23A C22A C21 109.5(7) . . ?
C17 C25 C26 112.4(3) . . ?
C17 C25 C27 110.4(3) . . ?
C26 C25 C27 111.1(3) . . ?
O4 C28 O3 120.8(2) . . ?
O4 C28 B2 122.3(2) . . ?
O3 C28 B2 116.8(2) . . ?
C30 C29 N3 109.1(2) . . ?
C29 C30 N4 109.2(2) . . ?
C36 C31 C32 122.4(2) . . ?
C36 C31 N3 118.7(2) . . ?
C32 C31 N3 118.8(2) . . ?
C33 C32 C31 117.7(2) . . ?
C33 C32 C40 120.2(2) . . ?
C31 C32 C40 122.1(2) . . ?
C34 C33 C32 120.8(3) . . ?
C35 C34 C33 120.5(2) . . ?
C34 C35 C36 120.4(3) . . ?
C31 C36 C35 118.2(2) . . ?
C31 C36 C37 121.6(2) . . ?
C35 C36 C37 120.2(3) . . ?
C38 C37 C39 112.8(5) . . ?
C38 C37 C36 115.7(7) . . ?
C39 C37 C36 110.7(5) . . ?
C36 C37 C38A 109.4(5) . . ?
C36 C37 C39A 110.3(4) . . ?
C38A C37 C39A 109.9(5) . . ?
C42A C40 C32 115.0(5) . . ?
C42A C40 C41A 110.7(5) . . ?
C32 C40 C41A 111.4(4) . . ?
C32 C40 C42 111.6(4) . . ?
C32 C40 C41 110.1(3) . . ?
C42 C40 C41 108.8(4) . . ?
C44 C43 C48 122.4(3) . . ?
C44 C43 N4 119.1(3) . . ?
C48 C43 N4 118.4(3) . . ?
C43 C44 C45 117.0(3) . . ?
C43 C44 C52 121.8(3) . . ?
C45 C44 C52 121.2(3) . . ?
C46 C45 C44 121.7(3) . . ?
C47 C46 C45 120.2(3) . . ?
C46 C47 C48 121.0(4) . . ?
C43 C48 C47 117.7(3) . . ?
C43 C48 C49 121.7(3) . . ?
C47 C48 C49 120.6(3) . . ?
C51 C49 C48 112.1(4) . . ?
C51 C49 C50 109.7(5) . . ?
C48 C49 C50 112.8(4) . . ?
C44 C52 C54 110.4(3) . . ?
C44 C52 C53 112.6(3) . . ?
C54 C52 C53 109.1(4) . . ?
N5 C55 C56 123.8(2) . . ?
C55 C56 C57 120.2(2) . . ?
N6 C57 C58 121.2(3) . . ?
N6 C57 C56 123.3(3) . . ?
C58 C57 C56 115.5(2) . . ?
C59 C58 C57 120.1(2) . . ?
N5 C59 C58 124.0(3) . . ?
C63 C64 C65 115.0(7) . . ?
C65 C66 C67 109.0(7) . . ?
N2 B1 N1 105.9(2) . . ?
N2 B1 C1 129.4(2) . . ?
N1 B1 C1 124.5(2) . . ?
N4 B2 N3 105.4(2) . . ?
N4 B2 C28 127.7(2) . . ?
N3 B2 C28 126.9(2) . . ?
C64 C63 C62 111.0(7) . . ?
C64 C65 C66 110.9(7) . . ?

loop_
_geom_bond_atom_site_label_1
_geom_bond_atom_site_label_2
_geom_bond_distance
_geom_bond_site_symmetry_2
_geom_bond_publ_flag
Sn1 O2 2.1317(19) . ?
Sn1 O3 2.1433(18) . ?
Sn1 N5 2.291(2) . ?
O1 C1 1.240(3) . ?
O2 C1 1.298(3) . ?
O3 C28 1.304(3) . ?
O4 C28 1.240(3) . ?
N1 C2 1.402(3) . ?
N1 B1 1.425(3) . ?
N1 C4 1.431(3) . ?
N2 C3 1.404(3) . ?
N2 B1 1.419(3) . ?
N2 C16 1.429(3) . ?
N3 C29 1.399(3) . ?
N3 B2 1.424(3) . ?
N3 C31 1.438(3) . ?
N4 C30 1.401(3) . ?
N4 B2 1.421(3) . ?
N4 C43 1.438(3) . ?
N5 C55 1.342(3) . ?
N5 C59 1.353(3) . ?
N6 C57 1.355(3) . ?
N6 C60 1.450(4) . ?
N6 C61 1.465(4) . ?
C1 B1 1.592(4) . ?
C2 C3 1.340(4) . ?
C4 C9 1.401(4) . ?
C4 C5 1.410(4) . ?
C5 C6 1.390(4) . ?
C5 C13 1.518(4) . ?
C6 C7 1.377(5) . ?
C7 C8 1.366(5) . ?
C8 C9 1.403(4) . ?
C9 C10 1.515(4) . ?
C10 C12 1.526(5) . ?
C10 C11 1.532(5) . ?
C13 C15 1.528(5) . ?
C13 C14 1.535(5) . ?
C16 C17 1.393(4) . ?
C16 C21 1.402(4) . ?
C17 C18 1.402(4) . ?
C17 C25 1.512(4) . ?
C18 C19 1.383(5) . ?
C19 C20 1.370(5) . ?
C20 C21 1.393(5) . ?
C21 C22 1.34(2) . ?
C21 C22A 1.589(9) . ?
C22 C24 1.522(8) . ?
C22 C23 1.527(8) . ?
C22A C24A 1.521(7) . ?
C22A C23A 1.532(7) . ?
C25 C26 1.526(4) . ?
C25 C27 1.534(4) . ?
C28 B2 1.588(4) . ?
C29 C30 1.344(4) . ?
C31 C36 1.393(4) . ?
C31 C32 1.403(4) . ?
C32 C33 1.392(4) . ?
C32 C40 1.517(4) . ?
C33 C34 1.389(4) . ?
C34 C35 1.386(4) . ?
C35 C36 1.396(4) . ?
C36 C37 1.518(4) . ?
C37 C38 1.508(6) . ?
C37 C39 1.512(6) . ?
C37 C38A 1.522(6) . ?
C37 C39A 1.534(6) . ?
C40 C42A 1.515(6) . ?
C40 C41A 1.528(6) . ?
C40 C42 1.532(5) . ?
C40 C41 1.539(5) . ?
C43 C44 1.393(4) . ?
C43 C48 1.394(5) . ?
C44 C45 1.404(4) . ?
C44 C52 1.512(5) . ?
C45 C46 1.369(5) . ?
C46 C47 1.368(5) . ?
C47 C48 1.402(4) . ?
C48 C49 1.524(5) . ?
C49 C51 1.476(7) . ?
C49 C50 1.528(7) . ?
C52 C54 1.512(6) . ?
C52 C53 1.524(5) . ?
C55 C56 1.374(4) . ?
C56 C57 1.415(4) . ?
C57 C58 1.410(4) . ?
C58 C59 1.369(4) . ?
C64 C63 1.492(7) . ?
C64 C65 1.502(7) . ?
C66 C65 1.531(7) . ?
C66 C67 1.537(7) . ?
C62 C63 1.528(7) . ?
